data_1534319
loop_
_publ_author_name
'Brodersen, K.'
'Thiele, G.'
'Gaedcke, H.'

_publ_section_title
;
 Die Konstitution des Palladium(II)-bromids
;
_journal_name_full 'Zeitschrift fuer Anorganische und Allgemeine Chemie'
_journal_page_first 162
_journal_page_last 167
_journal_volume 348
_journal_year 1966
_chemical_formula_sum 'Br2 Pd'
_chemical_name_systematic 'Pd Br2'
_space_group_IT_number 14
_symmetry_space_group_name_Hall '-P 2ybc'
_symmetry_space_group_name_H-M 'P 1 21/c 1'
_cell_angle_alpha 90
_cell_angle_beta 92.6
_cell_angle_gamma 90
_cell_formula_units_Z 8
_cell_length_a 6.59
_cell_length_b 3.96
_cell_length_c 25.22
_cell_volume 657.474
_citation_journal_id_ASTM ZAACAB
_cod_data_source_file Brodersen_ZAACAB_1966_1883.cif
_cod_data_source_block Br2Pd1
_cod_original_cell_volume 657.4737
_cod_original_formula_sum 'Br2 Pd1'
_cod_database_code 1534319

loop_
_symmetry_equiv_pos_as_xyz
x,y,z
-x,y+1/2,-z+1/2
-x,-y,-z
x,-y-1/2,z-1/2

loop_
_atom_site_label
_atom_site_type_symbol
_atom_site_fract_x
_atom_site_fract_y
_atom_site_fract_z
_atom_site_occupancy
_atom_site_U_iso_or_equiv
Br4 Br-1 0.64 0.088 0.6925 1 0.0
Pd2 Pd+2 0.875 0.25 0.125 1 0.0
Br3 Br-1 0.14 0.088 0.1925 1 0.0
Br2 Br-1 0.61 0.088 0.5575 1 0.0
Br1 Br-1 0.11 0.088 0.0575 1 0.0
Pd1 Pd+2 0.375 0.25 0.125 1 0.0
